data_4349559
loop_
_publ_author_name
'Wu, Di'
'Jiang, Ruyong'
'Luo, Liang'
'He, Zhen'
'You, Jingsong'

_publ_section_title
;
 Bromide anion-triggered visible responsive metallogels based on
 squaramide complexes
;
_journal_issue 12
_journal_name_full 'Inorganic Chemistry Frontiers'
_journal_page_first 1597
_journal_paper_doi 10.1039/C6QI00386A
_journal_volume 3
_journal_year 2016
_chemical_formula_moiety 'C28 H32 Cu N12 O4, Cl'
_chemical_formula_sum 'C28 H32 Cl Cu N12 O4'
_chemical_formula_weight 699.64
_space_group_crystal_system orthorhombic
_space_group_IT_number 62
_space_group_name_Hall '-P 2ac 2n'
_space_group_name_H-M_alt 'P n m a'
_atom_sites_solution_hydrogens geom
_atom_sites_solution_primary iterative
_audit_creation_date 2014-10-25
_audit_creation_method
;
Olex2 1.2
(compiled 2014.09.19 svn.r3010 for OlexSys, GUI svn.r4874)
;
_audit_update_record
;
2015-05-21 deposited with the CCDC.
2016-10-13 downloaded from the CCDC.
;
_cell_angle_alpha 90
_cell_angle_beta 90
_cell_angle_gamma 90
_cell_formula_units_Z 4
_cell_length_a 27.9361(13)
_cell_length_b 25.4180(14)
_cell_length_c 6.0524(3)
_cell_measurement_reflns_used 7143
_cell_measurement_temperature 293.15
_cell_measurement_theta_max 72.3260
_cell_measurement_theta_min 4.6850
_cell_volume 4297.7(4)
_computing_cell_refinement
;
CrysAlisPro, Agilent Technologies,
Version 1.171.37.33 (release 27-03-2014 CrysAlis171 .NET)
(compiled Mar 27 2014,17:12:48)
;
_computing_data_collection
;
CrysAlisPro, Agilent Technologies,
Version 1.171.37.33 (release 27-03-2014 CrysAlis171 .NET)
(compiled Mar 27 2014,17:12:48)
;
_computing_data_reduction
;
CrysAlisPro, Agilent Technologies,
Version 1.171.37.33 (release 27-03-2014 CrysAlis171 .NET)
(compiled Mar 27 2014,17:12:48)
;
_computing_molecular_graphics 'Olex2 (Dolomanov et al., 2009)'
_computing_publication_material 'Olex2 (Dolomanov et al., 2009)'
_computing_structure_refinement 'ShelXL (Sheldrick, 2008)'
_computing_structure_solution
;
Superflip (Palatinus & Chapuis, 2007;Palatinus & van der Lee, 2008;
Palatinus et al., 2012)
;
_diffrn_ambient_temperature 293.15
_diffrn_detector 'CCD plate'
_diffrn_detector_area_resol_mean 15.9595
_diffrn_detector_type EosS2
_diffrn_measured_fraction_theta_full 0.984
_diffrn_measured_fraction_theta_max 0.996
_diffrn_measurement_details
;
#__ type_ start__ end____ width___ exp.time_
  1 omega    1.00   75.00   1.0000    7.3950
omega____ theta____ kappa____ phi______ frames
    -       36.5421  -99.0000   90.0000 74

#__ type_ start__ end____ width___ exp.time_
  2 omega  -31.00   63.00   1.0000    7.3950
omega____ theta____ kappa____ phi______ frames
    -       36.5421  -77.0000    0.0000 94

#__ type_ start__ end____ width___ exp.time_
  3 omega   20.00  104.00   1.0000    7.3950
omega____ theta____ kappa____ phi______ frames
    -       36.5421   57.0000  -30.0000 84

#__ type_ start__ end____ width___ exp.time_
  4 omega    1.00   75.00   1.0000    7.3950
omega____ theta____ kappa____ phi______ frames
    -       36.5421  -99.0000    0.0000 74

#__ type_ start__ end____ width___ exp.time_
  5 omega    1.00   75.00   1.0000    7.3950
omega____ theta____ kappa____ phi______ frames
    -       36.5421  -99.0000  -60.0000 74

#__ type_ start__ end____ width___ exp.time_
  6 omega   20.00  104.00   1.0000    7.3950
omega____ theta____ kappa____ phi______ frames
    -       36.5421   57.0000  120.0000 84

#__ type_ start__ end____ width___ exp.time_
  7 omega   39.00  109.00   1.0000   29.5750
omega____ theta____ kappa____ phi______ frames
    -      108.0000  -94.0000  150.0000 70

#__ type_ start__ end____ width___ exp.time_
  8 omega   87.00  178.00   1.0000   29.5750
omega____ theta____ kappa____ phi______ frames
    -      108.0000   30.0000 -180.0000 91

#__ type_ start__ end____ width___ exp.time_
  9 omega   39.00  109.00   1.0000   29.5750
omega____ theta____ kappa____ phi______ frames
    -      108.0000  -94.0000  -90.0000 70

#__ type_ start__ end____ width___ exp.time_
 10 omega   38.00   91.00   1.0000   29.5750
omega____ theta____ kappa____ phi______ frames
    -      108.0000  -31.0000  -19.0000 53

#__ type_ start__ end____ width___ exp.time_
 11 omega   39.00  109.00   1.0000   29.5750
omega____ theta____ kappa____ phi______ frames
    -      108.0000  -94.0000   90.0000 70

#__ type_ start__ end____ width___ exp.time_
 12 omega   81.00  176.00   1.0000   29.5750
omega____ theta____ kappa____ phi______ frames
    -      108.0000   77.0000   90.0000 95

#__ type_ start__ end____ width___ exp.time_
 13 omega  -31.00   53.00   1.0000    7.3950
omega____ theta____ kappa____ phi______ frames
    -       36.5421  -57.0000 -180.0000 84

#__ type_ start__ end____ width___ exp.time_
 14 omega   10.00  104.00   1.0000    7.3950
omega____ theta____ kappa____ phi______ frames
    -       36.5421   77.0000   30.0000 94

#__ type_ start__ end____ width___ exp.time_
 15 omega   10.00  104.00   1.0000    7.3950
omega____ theta____ kappa____ phi______ frames
    -       36.5421   77.0000 -150.0000 94
;
_diffrn_measurement_device 'four-circle diffractometer'
_diffrn_measurement_device_type 'New Gemini, Dual, Cu at zero, EosS2'
_diffrn_measurement_method '\w scans'
_diffrn_orient_matrix_UB_11 -0.0181758000
_diffrn_orient_matrix_UB_12 0.0541797000
_diffrn_orient_matrix_UB_13 -0.0775409000
_diffrn_orient_matrix_UB_21 -0.0434253000
_diffrn_orient_matrix_UB_22 -0.0266162000
_diffrn_orient_matrix_UB_23 -0.1094857000
_diffrn_orient_matrix_UB_31 -0.0287546000
_diffrn_orient_matrix_UB_32 0.0059183000
_diffrn_orient_matrix_UB_33 0.2160405000
_diffrn_radiation_monochromator graphite
_diffrn_radiation_probe x-ray
_diffrn_radiation_type CuK\a
_diffrn_radiation_wavelength 1.54184
_diffrn_reflns_av_R_equivalents 0.0616
_diffrn_reflns_av_unetI/netI 0.0284
_diffrn_reflns_Laue_measured_fraction_full 0.984
_diffrn_reflns_Laue_measured_fraction_max 0.996
_diffrn_reflns_limit_h_max 33
_diffrn_reflns_limit_h_min -34
_diffrn_reflns_limit_k_max 30
_diffrn_reflns_limit_k_min -26
_diffrn_reflns_limit_l_max 7
_diffrn_reflns_limit_l_min -4
_diffrn_reflns_number 21536
_diffrn_reflns_point_group_measured_fraction_full 0.984
_diffrn_reflns_point_group_measured_fraction_max 0.996
_diffrn_reflns_theta_full 67.684
_diffrn_reflns_theta_max 67.048
_diffrn_reflns_theta_min 4.704
_diffrn_source 'Enhance (Cu) X-ray Source'
_exptl_absorpt_coefficient_mu 1.633
_exptl_absorpt_correction_T_max 1.00000
_exptl_absorpt_correction_T_min 0.26924
_exptl_absorpt_correction_type multi-scan
_exptl_absorpt_process_details
;
CrysAlisPro, Agilent Technologies,
Version 1.171.37.33 (release 27-03-2014 CrysAlis171 .NET)
(compiled Mar 27 2014,17:12:48)
Empirical absorption correction using spherical harmonics,
 implemented in SCALE3 ABSPACK scaling algorithm.
;
_exptl_crystal_density_diffrn 1.081
_exptl_crystal_F_000 1448
_exptl_crystal_size_max 0.4
_exptl_crystal_size_mid 0.3
_exptl_crystal_size_min 0.3
_refine_diff_density_max 0.398
_refine_diff_density_min -0.982
_refine_diff_density_rms 0.074
_refine_ls_extinction_method none
_refine_ls_goodness_of_fit_ref 1.055
_refine_ls_hydrogen_treatment constr
_refine_ls_matrix_type full
_refine_ls_number_parameters 211
_refine_ls_number_reflns 3922
_refine_ls_number_restraints 0
_refine_ls_restrained_S_all 1.055
_refine_ls_R_factor_all 0.1013
_refine_ls_R_factor_gt 0.0924
_refine_ls_shift/su_max 0.001
_refine_ls_shift/su_mean 0.000
_refine_ls_structure_factor_coef Fsqd
_refine_ls_weighting_details 'w=1/[\s^2^(Fo^2^)+(0.1410P)^2^+5.7200P] where P=(Fo^2^+2Fc^2^)/3'
_refine_ls_weighting_scheme calc
_refine_ls_wR_factor_gt 0.2630
_refine_ls_wR_factor_ref 0.2698
_reflns_Friedel_coverage 0.000
_reflns_number_gt 3221
_reflns_number_total 3922
_reflns_threshold_expression 'I > 2\s(I)'
_cod_data_source_file c6qi00386a2.cif
_cod_data_source_block llclrr
_cod_database_code 4349559
_shelxl_version_number 2014-1
_shelx_space_group_comment
;
The symmetry employed for this shelxl refinement is uniquely defined
by the following loop, which should always be used as a source of
symmetry information in preference to the above space-group names.
They are only intended as comments.
;
_reflns_odcompleteness_completeness 99.44
_reflns_odcompleteness_iscentric 1
_reflns_odcompleteness_theta 66.97
_olex2_refinement_description
;
1. Fixed Uiso
 At 1.2 times of:
  All C(H) groups, All C(H,H) groups, All N(H) groups
2.a Secondary CH2 refined with riding coordinates:
 C23(H23A,H23B), C17(H17A,H17B), C1(H1A,H1B), C63(H63A,H63B)
2.b Aromatic/amide H refined with riding coordinates:
 C46(H46), N4(H4), N15(H15), C34(H34), C50(H50), C58(H58), C81(H81), C3(H3)
;
_olex2_submission_special_instructions 'No special instructions were received'

loop_
_space_group_symop_operation_xyz
'x, y, z'
'-x+1/2, -y, z+1/2'
'x+1/2, -y+1/2, -z+1/2'
'-x, y+1/2, -z'
'-x, -y, -z'
'x-1/2, y, -z-1/2'
'-x-1/2, y-1/2, z-1/2'
'x, -y-1/2, z'

loop_
_atom_site_label
_atom_site_type_symbol
_atom_site_fract_x
_atom_site_fract_y
_atom_site_fract_z
_atom_site_U_iso_or_equiv
_atom_site_adp_type
_atom_site_occupancy
_atom_site_site_symmetry_order
_atom_site_calc_flag
_atom_site_refinement_flags_posn
_atom_site_refinement_flags_adp
_atom_site_refinement_flags_occupancy
Cu3 Cu 0.56316(3) 0.2500 0.6024(2) 0.0874(5) Uani 1 2 d S T P
Cl4 Cl 0.56306(5) 0.2500 0.1097(2) 0.0531(4) Uani 1 2 d S T P
N8 N 0.66587(13) 0.36414(14) 0.4825(7) 0.0618(9) Uani 1 1 d . . .
N9 N 0.46076(12) 0.36377(14) 0.7370(6) 0.0611(9) Uani 1 1 d . . .
C18 C 0.37140(13) 0.2778(2) 0.7142(6) 0.0668(13) Uani 1 1 d . . .
O27 O 0.75500(15) 0.3143(2) 0.8950(5) 0.0962(14) Uani 1 1 d . . .
C46 C 0.64048(14) 0.32126(18) 0.4316(8) 0.0618(11) Uani 1 1 d . . .
H46 H 0.6422 0.3037 0.2971 0.074 Uiso 1 1 calc R . .
N47 N 0.51331(11) 0.30760(14) 0.6132(7) 0.0667(11) Uani 1 1 d . . .
O54 O 0.37067(15) 0.1865(2) 0.3289(5) 0.1054(16) Uani 1 1 d . . .
C60 C 0.75463(13) 0.2775(2) 0.5111(6) 0.0657(13) Uani 1 1 d . . .
N4 N 0.37064(13) 0.3137(2) 0.8745(5) 0.0690(12) Uani 1 1 d . . .
H4 H 0.3674 0.3033 1.0090 0.083 Uiso 1 1 calc R . .
N15 N 0.75646(13) 0.3141(2) 0.3557(5) 0.0708(12) Uani 1 1 d . . .
H15 H 0.7607 0.3041 0.2214 0.085 Uiso 1 1 calc R . .
C23 C 0.7027(2) 0.3892(2) 0.3437(8) 0.0769(15) Uani 1 1 d . . .
H23A H 0.7018 0.4269 0.3659 0.092 Uiso 1 1 calc R . .
H23B H 0.6957 0.3822 0.1894 0.092 Uiso 1 1 calc R . .
C34 C 0.48654(15) 0.32146(17) 0.7845(8) 0.0615(11) Uani 1 1 d . . .
H34 H 0.4859 0.3039 0.9193 0.074 Uiso 1 1 calc R . .
C12 C 0.75415(14) 0.2797(2) 0.7543(6) 0.0797(17) Uani 1 1 d . . .
C14 C 0.37144(16) 0.2207(3) 0.4719(7) 0.0837(17) Uani 1 1 d . . .
N1 N 0.61294(12) 0.30731(14) 0.5963(6) 0.0584(9) Uani 1 1 d . . .
C17 C 0.4247(2) 0.3889(2) 0.8777(8) 0.0767(14) Uani 1 1 d . . .
H17A H 0.4257 0.4267 0.8548 0.092 Uiso 1 1 calc R . .
H17B H 0.4323 0.3821 1.0314 0.092 Uiso 1 1 calc R . .
C1 C 0.75187(19) 0.3691(3) 0.3971(8) 0.0834(17) Uani 1 1 d . . .
H1A H 0.7752 0.3880 0.3088 0.100 Uiso 1 1 calc R . .
H1B H 0.7588 0.3760 0.5514 0.100 Uiso 1 1 calc R . .
C50 C 0.65415(19) 0.3776(2) 0.6929(8) 0.0743(13) Uani 1 1 d . . .
H50 H 0.6668 0.4054 0.7738 0.089 Uiso 1 1 calc R . .
C58 C 0.47176(17) 0.3779(2) 0.5221(8) 0.0735(13) Uani 1 1 d . . .
H58 H 0.4595 0.4062 0.4424 0.088 Uiso 1 1 calc R . .
C63 C 0.37500(18) 0.3694(2) 0.8304(9) 0.0816(16) Uani 1 1 d . . .
H63A H 0.3523 0.3885 0.9212 0.098 Uiso 1 1 calc R . .
H63B H 0.3672 0.3762 0.6768 0.098 Uiso 1 1 calc R . .
C81 C 0.50429(18) 0.3417(2) 0.4521(8) 0.0751(13) Uani 1 1 d . . .
H81 H 0.5182 0.3410 0.3125 0.090 Uiso 1 1 calc R . .
C3 C 0.62092(17) 0.3434(2) 0.7621(9) 0.0740(13) Uani 1 1 d . . .
H3 H 0.6058 0.3439 0.8989 0.089 Uiso 1 1 calc R . .

loop_
_atom_site_aniso_label
_atom_site_aniso_U_11
_atom_site_aniso_U_22
_atom_site_aniso_U_33
_atom_site_aniso_U_23
_atom_site_aniso_U_13
_atom_site_aniso_U_12
Cu3 0.0301(5) 0.0499(6) 0.1823(14) 0.000 0.0160(5) 0.000
Cl4 0.0469(7) 0.0634(8) 0.0491(7) 0.000 -0.0024(5) 0.000
N8 0.0587(19) 0.057(2) 0.069(2) 0.0012(17) -0.0071(17) -0.0147(16)
N9 0.0576(19) 0.067(2) 0.058(2) -0.0009(17) 0.0013(16) 0.0182(16)
C18 0.0385(18) 0.129(4) 0.0327(18) 0.006(2) 0.0009(14) 0.006(2)
O27 0.080(2) 0.162(4) 0.0464(18) -0.018(2) -0.0002(16) -0.001(3)
C46 0.045(2) 0.065(3) 0.075(3) -0.008(2) -0.0029(19) -0.0073(19)
N47 0.0337(16) 0.055(2) 0.111(3) -0.002(2) 0.0104(17) 0.0018(15)
O54 0.094(3) 0.188(5) 0.0338(16) -0.024(2) 0.0015(16) -0.009(3)
C60 0.0368(17) 0.132(4) 0.0279(16) -0.0016(19) -0.0002(14) -0.0025(19)
N4 0.053(2) 0.125(4) 0.0292(16) 0.0098(18) 0.0064(13) 0.009(2)
N15 0.052(2) 0.131(4) 0.0299(16) -0.0035(19) 0.0011(13) -0.015(2)
C23 0.093(4) 0.079(3) 0.059(3) 0.011(2) -0.002(2) -0.037(3)
C34 0.050(2) 0.061(2) 0.074(3) 0.008(2) 0.000(2) 0.0084(18)
C12 0.046(2) 0.171(5) 0.0219(16) -0.007(2) -0.0006(15) 0.004(2)
C14 0.052(2) 0.158(5) 0.042(2) -0.007(3) 0.0018(18) -0.010(3)
N1 0.0431(17) 0.0521(18) 0.080(2) -0.0025(17) 0.0087(16) -0.0058(14)
C17 0.080(3) 0.079(3) 0.071(3) -0.002(2) 0.014(2) 0.024(3)
C1 0.069(3) 0.126(5) 0.055(3) -0.011(3) 0.006(2) -0.045(3)
C50 0.088(3) 0.067(3) 0.067(3) -0.001(2) -0.004(2) -0.024(3)
C58 0.075(3) 0.082(3) 0.064(3) 0.016(2) 0.008(2) 0.029(3)
C63 0.065(3) 0.116(5) 0.064(3) 0.015(3) 0.013(2) 0.037(3)
C81 0.071(3) 0.088(3) 0.066(3) 0.002(3) 0.015(2) 0.019(3)
C3 0.066(3) 0.074(3) 0.082(3) -0.003(3) 0.012(2) -0.006(2)

loop_
_atom_type_symbol
_atom_type_description
_atom_type_scat_dispersion_real
_atom_type_scat_dispersion_imag
_atom_type_scat_source
C C 0.0181 0.0091 'International Tables Vol C Tables 4.2.6.8 and 6.1.1.4'
H H 0.0000 0.0000 'International Tables Vol C Tables 4.2.6.8 and 6.1.1.4'
Cl Cl 0.3639 0.7018 'International Tables Vol C Tables 4.2.6.8 and 6.1.1.4'
Cu Cu -1.9646 0.5888 'International Tables Vol C Tables 4.2.6.8 and 6.1.1.4'
N N 0.0311 0.0180 'International Tables Vol C Tables 4.2.6.8 and 6.1.1.4'
O O 0.0492 0.0322 'International Tables Vol C Tables 4.2.6.8 and 6.1.1.4'

loop_
_geom_angle_atom_site_label_1
_geom_angle_atom_site_label_2
_geom_angle_atom_site_label_3
_geom_angle
_geom_angle_site_symmetry_1
_geom_angle_site_symmetry_3
N47 Cu3 N47 92.8(2) 8_565 .
N1 Cu3 N47 87.27(14) 8_565 8_565
N1 Cu3 N47 179.21(18) . 8_565
N1 Cu3 N47 87.27(14) . .
N1 Cu3 N47 179.21(18) 8_565 .
N1 Cu3 N1 92.6(2) 8_565 .
C46 N8 C23 126.3(4) . .
C46 N8 C50 107.1(4) . .
C50 N8 C23 126.4(4) . .
C34 N9 C17 127.0(4) . .
C34 N9 C58 107.1(4) . .
C58 N9 C17 125.8(4) . .
C18 C18 C14 91.5(3) 8_565 8_565
N4 C18 C18 133.2(3) . 8_565
N4 C18 C14 135.3(5) . 8_565
N8 C46 H46 124.5 . .
N1 C46 N8 111.0(4) . .
N1 C46 H46 124.5 . .
C34 N47 Cu3 127.3(3) . .
C34 N47 C81 107.0(4) . .
C81 N47 Cu3 125.4(3) . .
C60 C60 C12 92.2(3) 8_565 .
N15 C60 C60 134.7(3) . 8_565
N15 C60 C12 133.0(5) . .
C18 N4 H4 118.8 . .
C18 N4 C63 122.3(4) . .
C63 N4 H4 118.8 . .
C60 N15 H15 117.9 . .
C60 N15 C1 124.2(4) . .
C1 N15 H15 117.9 . .
N8 C23 H23A 109.3 . .
N8 C23 H23B 109.3 . .
N8 C23 C1 111.7(4) . .
H23A C23 H23B 107.9 . .
C1 C23 H23A 109.3 . .
C1 C23 H23B 109.3 . .
N9 C34 H34 124.7 . .
N47 C34 N9 110.6(4) . .
N47 C34 H34 124.7 . .
O27 C12 C60 136.3(5) . .
O27 C12 C12 135.9(3) . 8_565
C60 C12 C12 87.8(3) . 8_565
C18 C14 C14 88.5(3) 8_565 8_565
O54 C14 C18 136.4(6) . 8_565
O54 C14 C14 135.1(4) . 8_565
C46 N1 Cu3 128.0(3) . .
C46 N1 C3 106.2(4) . .
C3 N1 Cu3 125.4(3) . .
N9 C17 H17A 109.1 . .
N9 C17 H17B 109.1 . .
N9 C17 C63 112.4(4) . .
H17A C17 H17B 107.9 . .
C63 C17 H17A 109.1 . .
C63 C17 H17B 109.1 . .
N15 C1 C23 112.2(4) . .
N15 C1 H1A 109.2 . .
N15 C1 H1B 109.2 . .
C23 C1 H1A 109.2 . .
C23 C1 H1B 109.2 . .
H1A C1 H1B 107.9 . .
N8 C50 H50 126.4 . .
C3 C50 N8 107.2(4) . .
C3 C50 H50 126.4 . .
N9 C58 H58 127.3 . .
C81 C58 N9 105.3(4) . .
C81 C58 H58 127.3 . .
N4 C63 C17 111.5(4) . .
N4 C63 H63A 109.3 . .
N4 C63 H63B 109.3 . .
C17 C63 H63A 109.3 . .
C17 C63 H63B 109.3 . .
H63A C63 H63B 108.0 . .
N47 C81 C58 109.9(4) . .
N47 C81 H81 125.1 . .
C58 C81 H81 125.1 . .
N1 C3 H3 125.8 . .
C50 C3 N1 108.5(4) . .
C50 C3 H3 125.8 . .

loop_
_geom_bond_atom_site_label_1
_geom_bond_atom_site_label_2
_geom_bond_distance
_geom_bond_site_symmetry_2
Cu3 N47 2.022(3) .
Cu3 N47 2.022(3) 8_565
Cu3 N1 2.014(3) 8_565
Cu3 N1 2.014(3) .
N8 C46 1.336(5) .
N8 C23 1.473(6) .
N8 C50 1.359(6) .
N9 C34 1.326(5) .
N9 C17 1.466(6) .
N9 C58 1.384(6) .
C18 C18 1.414(11) 8_565
C18 N4 1.331(6) .
C18 C14 1.466(6) 8_565
O27 C12 1.225(6) .
C46 H46 0.9300 .
C46 N1 1.308(6) .
N47 C34 1.326(6) .
N47 C81 1.329(6) .
O54 C14 1.226(7) .
C60 C60 1.397(10) 8_565
C60 N15 1.325(6) .
C60 C12 1.473(5) .
N4 H4 0.8600 .
N4 C63 1.447(7) .
N15 H15 0.8600 .
N15 C1 1.426(8) .
C23 H23A 0.9700 .
C23 H23B 0.9700 .
C23 C1 1.500(8) .
C34 H34 0.9300 .
C12 C12 1.510(12) 8_565
C14 C18 1.466(6) 8_565
C14 C14 1.491(13) 8_565
N1 C3 1.377(6) .
C17 H17A 0.9700 .
C17 H17B 0.9700 .
C17 C63 1.501(8) .
C1 H1A 0.9700 .
C1 H1B 0.9700 .
C50 H50 0.9300 .
C50 C3 1.339(7) .
C58 H58 0.9300 .
C58 C81 1.361(7) .
C63 H63A 0.9700 .
C63 H63B 0.9700 .
C81 H81 0.9300 .
C3 H3 0.9300 .

loop_
_geom_torsion_atom_site_label_1
_geom_torsion_atom_site_label_2
_geom_torsion_atom_site_label_3
_geom_torsion_atom_site_label_4
_geom_torsion
_geom_torsion_site_symmetry_1
_geom_torsion_site_symmetry_4
Cu3 N47 C34 N9 174.6(3) . .
Cu3 N47 C81 C58 -174.4(4) . .
Cu3 N1 C3 C50 -175.4(3) . .
N8 C46 N1 Cu3 174.1(3) . .
N8 C46 N1 C3 0.2(5) . .
N8 C23 C1 N15 62.3(5) . .
N8 C50 C3 N1 1.9(6) . .
N9 C17 C63 N4 62.2(5) . .
N9 C58 C81 N47 -0.5(6) . .
C18 C18 N4 C63 174.6(3) 8_565 .
C18 N4 C63 C17 -101.3(5) . .
C46 N8 C23 C1 -93.0(6) . .
C46 N8 C50 C3 -1.7(6) . .
C46 N1 C3 C50 -1.3(6) . .
C60 C60 N15 C1 174.4(3) 8_565 .
C60 C60 C12 O27 177.9(5) 8_565 .
C60 C60 C12 C12 -0.001(1) 8_565 8_565
C60 N15 C1 C23 -100.9(5) . .
N15 C60 C12 O27 0.4(8) . .
N15 C60 C12 C12 -177.5(4) . 8_565
C23 N8 C46 N1 175.9(4) . .
C23 N8 C50 C3 -176.7(5) . .
C34 N9 C17 C63 -93.6(6) . .
C34 N9 C58 C81 0.4(6) . .
C34 N47 C81 C58 0.5(6) . .
C12 C60 N15 C1 -9.1(7) . .
C14 C18 N4 C63 -7.2(7) 8_565 .
C17 N9 C34 N47 175.8(4) . .
C17 N9 C58 C81 -175.5(5) . .
C50 N8 C46 N1 0.9(5) . .
C50 N8 C23 C1 81.1(6) . .
C58 N9 C34 N47 -0.1(5) . .
C58 N9 C17 C63 81.5(6) . .
C81 N47 C34 N9 -0.2(5) . .

loop_
_smtbx_masks_void_nr
_smtbx_masks_void_average_x
_smtbx_masks_void_average_y
_smtbx_masks_void_average_z
_smtbx_masks_void_volume
_smtbx_masks_void_count_electrons
1 -0.542 0.000 -0.070 766.7 37.1
2 -0.042 0.250 0.283 8.2 0.0
3 -0.484 0.500 -0.381 766.7 37.1
4 0.042 0.750 0.717 8.2 0.0
5 0.167 0.250 0.500 7.3 0.9
6 0.333 0.750 0.000 7.3 1.1
7 0.458 0.250 0.217 8.2 0.0
8 0.542 0.750 0.783 8.2 0.0
9 0.667 0.250 0.000 7.3 0.9
10 0.833 0.750 0.500 7.3 1.1
